data_4111689
loop_
_publ_author_name
'Herwig Schottenberger'
'Klaus Wurst'
'Ulrich J. Griesser'
'Ram K. R. Jetti'
'Gerhard Laus'
'Rolfe H. Herber'
'Israel Nowik'

_publ_section_title
;
 57Fe-Labeled Octamethylferrocenium Tetrafluoroborate. X-ray Crystal
 Structures of Conformational Isomers, Hyperfine Interactions, and
 Spin-Lattice Relaxation by Moessbauer Spectroscopy
;
_journal_name_full 'Journal of the American Chemical Society'
_journal_page_first 6795
_journal_page_last 6801
_journal_paper_doi 10.1021/ja050452h
_journal_volume 127
_journal_year 2005
_chemical_formula_sum 'C18 H26 B F4 Fe'
_chemical_formula_weight 385.05
_chemical_name_systematic
; 
 ? 
;
_space_group_IT_number 14
_symmetry_cell_setting monoclinic
_symmetry_space_group_name_Hall '-P 2yn'
_symmetry_space_group_name_H-M 'P 1 21/n 1'
_atom_sites_solution_hydrogens geom
_atom_sites_solution_primary direct
_atom_sites_solution_secondary difmap
_audit_creation_method SHELXL-97
_cell_angle_alpha 90.00
_cell_angle_beta 94.353(6)
_cell_angle_gamma 90.00
_cell_formula_units_Z 4
_cell_length_a 8.4000(10)
_cell_length_b 8.5030(10)
_cell_length_c 25.916(4)
_cell_measurement_reflns_used 23047
_cell_measurement_temperature 233(2)
_cell_measurement_theta_max 22.0
_cell_measurement_theta_min 1.0
_cell_volume 1845.7(4)
_computing_data_collection 'Kappa CCD'
_computing_data_reduction 'DENZO and SCALEPACK'
_computing_structure_refinement 'SHELXL-97 (Sheldrick, 1997)'
_computing_structure_solution 'SHELXS-97 (Sheldrick, 1990)'
_diffrn_ambient_temperature 233(2)
_diffrn_measured_fraction_theta_full 0.999
_diffrn_measured_fraction_theta_max 0.999
_diffrn_measurement_device_type 'Kappa CCD'
_diffrn_measurement_method 'phi- and omega-scans'
_diffrn_radiation_monochromator graphite
_diffrn_radiation_source 'fine-focus sealed tube'
_diffrn_radiation_type MoK\a
_diffrn_radiation_wavelength 0.71073
_diffrn_reflns_av_R_equivalents 0.1039
_diffrn_reflns_av_sigmaI/netI 0.0897
_diffrn_reflns_limit_h_max 8
_diffrn_reflns_limit_h_min 0
_diffrn_reflns_limit_k_max 8
_diffrn_reflns_limit_k_min -8
_diffrn_reflns_limit_l_max 25
_diffrn_reflns_limit_l_min -25
_diffrn_reflns_number 6301
_diffrn_reflns_theta_full 20.49
_diffrn_reflns_theta_max 20.49
_diffrn_reflns_theta_min 2.50
_diffrn_standards_decay_% 0
_exptl_absorpt_coefficient_mu 0.851
_exptl_absorpt_correction_type none
_exptl_crystal_colour green
_exptl_crystal_density_diffrn 1.386
_exptl_crystal_description plate
_exptl_crystal_F_000 804
_exptl_crystal_size_max 0.31
_exptl_crystal_size_mid 0.17
_exptl_crystal_size_min 0.03
_refine_diff_density_max 0.380
_refine_diff_density_min -0.238
_refine_diff_density_rms 0.068
_refine_ls_extinction_method none
_refine_ls_goodness_of_fit_ref 0.971
_refine_ls_hydrogen_treatment riding
_refine_ls_matrix_type full
_refine_ls_number_parameters 261
_refine_ls_number_reflns 1855
_refine_ls_number_restraints 0
_refine_ls_restrained_S_all 0.971
_refine_ls_R_factor_all 0.1066
_refine_ls_R_factor_gt 0.0578
_refine_ls_shift/su_max 0.001
_refine_ls_shift/su_mean 0.000
_refine_ls_structure_factor_coef Fsqd
_refine_ls_weighting_details 'calc w=1/[\s^2^(Fo^2^)+(0.0748P)^2^+0.0000P] where P=(Fo^2^+2Fc^2^)/3'
_refine_ls_weighting_scheme calc
_refine_ls_wR_factor_gt 0.1261
_refine_ls_wR_factor_ref 0.1414
_reflns_number_gt 1186
_reflns_number_total 1855
_reflns_threshold_expression >2sigma(I)
_cod_data_source_file ja050452hsi20050123_105337_2.cif
_cod_data_source_block CCDC249286
_cod_database_code 4111689

loop_
_symmetry_equiv_pos_as_xyz
'x, y, z'
'-x+1/2, y+1/2, -z+1/2'
'-x, -y, -z'
'x-1/2, -y-1/2, z-1/2'

loop_
_atom_site_label
_atom_site_type_symbol
_atom_site_fract_x
_atom_site_fract_y
_atom_site_fract_z
_atom_site_U_iso_or_equiv
_atom_site_adp_type
_atom_site_occupancy
_atom_site_symmetry_multiplicity
_atom_site_calc_flag
_atom_site_refinement_flags
_atom_site_disorder_assembly
_atom_site_disorder_group
Fe1 Fe -0.12702(13) 0.21316(10) 0.12296(4) 0.0406(4) Uani 1 1 d . . .
C1 C -0.2936(11) 0.1445(12) 0.1716(3) 0.067(2) Uani 1 1 d . . .
H1 H -0.3951 0.1061 0.1600 0.080 Uiso 1 1 calc . . .
C2 C -0.2586(10) 0.3008(9) 0.1812(3) 0.055(2) Uani 1 1 d . . .
C3 C -0.0940(10) 0.3106(8) 0.1982(2) 0.045(2) Uani 1 1 d . . .
C4 C -0.0293(9) 0.1562(9) 0.1976(3) 0.052(2) Uani 1 1 d . . .
C5 C -0.1589(12) 0.0518(7) 0.1813(3) 0.056(2) Uani 1 1 d . . .
C6 C -0.0017(9) 0.1202(8) 0.0643(3) 0.045(2) Uani 1 1 d . . .
H6 H 0.0659 0.0322 0.0681 0.054 Uiso 1 1 calc . . .
C7 C -0.1681(10) 0.1184(8) 0.0484(3) 0.047(2) Uani 1 1 d . . .
C8 C -0.2256(9) 0.2727(8) 0.0481(3) 0.0408(19) Uani 1 1 d . . .
C9 C -0.0964(10) 0.3728(7) 0.0628(3) 0.044(2) Uani 1 1 d . . .
C10 C 0.0428(8) 0.2792(9) 0.0732(3) 0.0445(19) Uani 1 1 d . . .
C02 C -0.3767(10) 0.4360(10) 0.1761(3) 0.091(3) Uani 1 1 d . . .
H02A H -0.3356 0.5176 0.1546 0.137 Uiso 1 1 calc R . .
H02B H -0.3920 0.4784 0.2101 0.137 Uiso 1 1 calc R . .
H02C H -0.4780 0.3983 0.1603 0.137 Uiso 1 1 calc R . .
C03 C -0.0080(11) 0.4585(9) 0.2138(3) 0.084(3) Uani 1 1 d . . .
H03A H 0.0998 0.4543 0.2028 0.126 Uiso 1 1 calc R . .
H03B H -0.0041 0.4698 0.2511 0.126 Uiso 1 1 calc R . .
H03C H -0.0638 0.5476 0.1976 0.126 Uiso 1 1 calc R . .
C04 C 0.1369(10) 0.1149(11) 0.2138(3) 0.091(3) Uani 1 1 d . . .
H04A H 0.1665 0.0202 0.1960 0.137 Uiso 1 1 calc R . .
H04B H 0.1473 0.0967 0.2509 0.137 Uiso 1 1 calc R . .
H04C H 0.2068 0.2004 0.2054 0.137 Uiso 1 1 calc R . .
C05 C -0.1458(13) -0.1263(8) 0.1768(3) 0.111(4) Uani 1 1 d . . .
H05A H -0.1729 -0.1747 0.2089 0.166 Uiso 1 1 calc R . .
H05B H -0.0374 -0.1545 0.1701 0.166 Uiso 1 1 calc R . .
H05C H -0.2188 -0.1631 0.1486 0.166 Uiso 1 1 calc R . .
C07 C -0.2703(9) -0.0250(8) 0.0336(3) 0.068(2) Uani 1 1 d . . .
H07A H -0.2102 -0.1199 0.0425 0.102 Uiso 1 1 calc R . .
H07B H -0.2996 -0.0235 -0.0033 0.102 Uiso 1 1 calc R . .
H07C H -0.3661 -0.0230 0.0523 0.102 Uiso 1 1 calc R . .
C08 C -0.3925(9) 0.3240(9) 0.0337(3) 0.069(2) Uani 1 1 d . . .
H08A H -0.4067 0.3410 -0.0033 0.103 Uiso 1 1 calc R . .
H08B H -0.4137 0.4211 0.0516 0.103 Uiso 1 1 calc R . .
H08C H -0.4660 0.2433 0.0436 0.103 Uiso 1 1 calc R . .
C09 C -0.1009(10) 0.5504(8) 0.0667(3) 0.072(3) Uani 1 1 d . . .
H09A H -0.0962 0.5959 0.0325 0.108 Uiso 1 1 calc R . .
H09B H -0.0102 0.5865 0.0890 0.108 Uiso 1 1 calc R . .
H09C H -0.1990 0.5826 0.0811 0.108 Uiso 1 1 calc R . .
C010 C 0.2101(9) 0.3327(9) 0.0881(3) 0.080(3) Uani 1 1 d . . .
H01A H 0.2079 0.4186 0.1127 0.120 Uiso 1 1 calc R . .
H01B H 0.2593 0.3682 0.0575 0.120 Uiso 1 1 calc R . .
H01C H 0.2713 0.2460 0.1038 0.120 Uiso 1 1 calc R . .
B1 B 0.3596(19) -0.2020(16) 0.1188(5) 0.070(3) Uani 1 1 d . . .
F1 F 0.458(5) -0.294(4) 0.1048(14) 0.175(17) Uani 0.50 1 d P A 1
F2 F 0.296(3) -0.279(3) 0.1566(8) 0.143(10) Uani 0.50 1 d P A 1
F3 F 0.392(3) -0.052(2) 0.1219(14) 0.154(15) Uani 0.50 1 d P A 1
F4 F 0.231(2) -0.212(2) 0.0798(6) 0.101(6) Uani 0.50 1 d P A 1
F1A F 0.477(3) -0.287(3) 0.0927(10) 0.076(5) Uani 0.50 1 d P A 2
F2A F 0.420(3) -0.193(3) 0.1703(7) 0.171(8) Uani 0.50 1 d P A 2
F3A F 0.359(4) -0.054(3) 0.1057(12) 0.169(15) Uani 0.50 1 d P A 2
F4A F 0.221(4) -0.244(4) 0.119(2) 0.37(4) Uani 0.50 1 d P A 2

loop_
_atom_site_aniso_label
_atom_site_aniso_U_11
_atom_site_aniso_U_22
_atom_site_aniso_U_33
_atom_site_aniso_U_23
_atom_site_aniso_U_13
_atom_site_aniso_U_12
Fe1 0.0475(7) 0.0383(6) 0.0364(7) 0.0011(5) 0.0064(5) -0.0007(5)
C1 0.077(7) 0.079(6) 0.046(6) 0.006(5) 0.016(5) -0.014(6)
C2 0.079(7) 0.055(6) 0.033(5) -0.002(4) 0.016(5) 0.016(5)
C3 0.056(6) 0.049(5) 0.030(5) -0.001(4) -0.011(4) -0.001(4)
C4 0.047(6) 0.062(5) 0.045(5) 0.012(4) -0.005(4) 0.020(5)
C5 0.114(8) 0.028(4) 0.027(5) 0.004(3) 0.010(5) -0.006(5)
C6 0.047(6) 0.053(5) 0.036(5) -0.006(4) 0.006(4) 0.019(4)
C7 0.069(6) 0.041(5) 0.033(5) -0.002(4) 0.011(4) 0.004(4)
C8 0.040(5) 0.051(5) 0.032(5) 0.007(3) 0.002(4) 0.009(4)
C9 0.056(6) 0.042(4) 0.035(5) 0.002(4) 0.011(4) 0.005(4)
C10 0.031(5) 0.059(5) 0.044(5) -0.003(4) 0.009(4) 0.000(4)
C02 0.089(7) 0.123(8) 0.063(6) -0.007(5) 0.014(5) 0.050(6)
C03 0.119(8) 0.074(6) 0.058(6) -0.015(5) -0.006(6) -0.031(5)
C04 0.094(8) 0.131(8) 0.048(6) 0.007(5) 0.000(5) 0.044(6)
C05 0.228(12) 0.045(5) 0.062(6) 0.003(5) 0.025(7) -0.011(6)
C07 0.083(7) 0.061(5) 0.060(6) -0.012(4) 0.008(5) -0.017(4)
C08 0.056(6) 0.088(6) 0.062(6) -0.003(4) -0.004(5) 0.017(4)
C09 0.110(8) 0.052(5) 0.057(6) 0.003(4) 0.021(5) 0.003(5)
C010 0.045(6) 0.107(7) 0.090(7) 0.009(5) 0.020(5) -0.007(5)
B1 0.087(10) 0.061(9) 0.062(10) 0.019(9) 0.006(8) -0.007(10)
F1 0.27(3) 0.113(18) 0.15(3) 0.021(15) 0.088(19) 0.099(18)
F2 0.20(3) 0.158(17) 0.074(12) 0.026(13) 0.045(14) 0.007(16)
F3 0.077(12) 0.076(18) 0.31(4) -0.08(2) 0.028(15) -0.056(12)
F4 0.100(13) 0.094(10) 0.102(10) -0.004(7) -0.033(9) 0.025(10)
F1A 0.080(10) 0.111(13) 0.038(8) -0.003(7) 0.009(8) 0.032(9)
F2A 0.30(3) 0.138(16) 0.068(12) -0.020(10) -0.005(14) 0.043(15)
F3A 0.21(3) 0.14(3) 0.164(18) 0.068(18) 0.025(17) 0.09(2)
F4A 0.18(3) 0.25(4) 0.69(10) -0.18(5) 0.13(5) -0.16(3)

loop_
_atom_type_symbol
_atom_type_description
_atom_type_scat_dispersion_real
_atom_type_scat_dispersion_imag
_atom_type_scat_source
C C 0.0033 0.0016 'International Tables Vol C Tables 4.2.6.8 and 6.1.1.4'
H H 0.0000 0.0000 'International Tables Vol C Tables 4.2.6.8 and 6.1.1.4'
B B 0.0013 0.0007 'International Tables Vol C Tables 4.2.6.8 and 6.1.1.4'
F F 0.0171 0.0103 'International Tables Vol C Tables 4.2.6.8 and 6.1.1.4'
Fe Fe 0.3463 0.8444 'International Tables Vol C Tables 4.2.6.8 and 6.1.1.4'

loop_
_geom_angle_atom_site_label_1
_geom_angle_atom_site_label_2
_geom_angle_atom_site_label_3
_geom_angle
C1 Fe1 C6 139.1(4)
C1 Fe1 C10 179.1(4)
C6 Fe1 C10 40.0(2)
C1 Fe1 C5 39.4(3)
C6 Fe1 C5 112.5(3)
C10 Fe1 C5 140.0(3)
C1 Fe1 C2 39.2(3)
C6 Fe1 C2 178.1(3)
C10 Fe1 C2 141.7(3)
C5 Fe1 C2 66.6(3)
C1 Fe1 C7 112.7(3)
C6 Fe1 C7 40.0(2)
C10 Fe1 C7 66.7(3)
C5 Fe1 C7 113.3(3)
C2 Fe1 C7 138.4(3)
C1 Fe1 C9 140.7(4)
C6 Fe1 C9 66.6(3)
C10 Fe1 C9 39.9(2)
C5 Fe1 C9 178.8(3)
C2 Fe1 C9 114.2(3)
C7 Fe1 C9 65.5(3)
C1 Fe1 C4 66.6(3)
C6 Fe1 C4 113.8(3)
C10 Fe1 C4 113.3(3)
C5 Fe1 C4 40.4(3)
C2 Fe1 C4 66.8(3)
C7 Fe1 C4 141.7(3)
C9 Fe1 C4 140.6(3)
C1 Fe1 C8 113.4(3)
C6 Fe1 C8 66.6(3)
C10 Fe1 C8 66.7(3)
C5 Fe1 C8 139.9(3)
C2 Fe1 C8 112.9(3)
C7 Fe1 C8 38.8(2)
C9 Fe1 C8 39.1(2)
C4 Fe1 C8 179.5(3)
C1 Fe1 C3 65.9(3)
C6 Fe1 C3 141.9(3)
C10 Fe1 C3 114.7(3)
C5 Fe1 C3 66.6(3)
C2 Fe1 C3 39.6(3)
C7 Fe1 C3 178.0(3)
C9 Fe1 C3 114.6(3)
C4 Fe1 C3 39.4(3)
C8 Fe1 C3 140.1(3)
C2 C1 C5 110.8(8)
C2 C1 Fe1 71.9(4)
C5 C1 Fe1 71.7(5)
C1 C2 C3 107.6(7)
C1 C2 C02 125.8(9)
C3 C2 C02 126.6(8)
C1 C2 Fe1 68.9(4)
C3 C2 Fe1 71.7(4)
C02 C2 Fe1 126.1(5)
C2 C3 C4 107.8(6)
C2 C3 C03 125.0(7)
C4 C3 C03 127.2(8)
C2 C3 Fe1 68.6(4)
C4 C3 Fe1 69.6(4)
C03 C3 Fe1 127.4(5)
C3 C4 C5 106.9(7)
C3 C4 C04 125.0(8)
C5 C4 C04 128.0(8)
C3 C4 Fe1 71.0(4)
C5 C4 Fe1 68.8(4)
C04 C4 Fe1 128.0(6)
C1 C5 C4 106.9(6)
C1 C5 C05 127.9(9)
C4 C5 C05 125.2(9)
C1 C5 Fe1 68.9(4)
C4 C5 Fe1 70.7(4)
C05 C5 Fe1 126.0(5)
C10 C6 C7 107.4(6)
C10 C6 Fe1 70.0(4)
C7 C6 Fe1 71.0(4)
C8 C7 C6 108.8(6)
C8 C7 C07 124.2(7)
C6 C7 C07 127.0(7)
C8 C7 Fe1 71.2(4)
C6 C7 Fe1 69.0(4)
C07 C7 Fe1 126.1(5)
C7 C8 C9 107.8(6)
C7 C8 C08 126.5(7)
C9 C8 C08 125.6(7)
C7 C8 Fe1 70.0(4)
C9 C8 Fe1 69.9(4)
C08 C8 Fe1 126.6(5)
C8 C9 C10 108.6(6)
C8 C9 C09 126.7(7)
C10 C9 C09 124.7(7)
C8 C9 Fe1 71.0(4)
C10 C9 Fe1 69.0(4)
C09 C9 Fe1 126.2(5)
C6 C10 C9 107.4(6)
C6 C10 C010 124.2(7)
C9 C10 C010 128.3(7)
C6 C10 Fe1 70.0(4)
C9 C10 Fe1 71.1(4)
C010 C10 Fe1 126.7(5)
F1 B1 F4A 119(3)
F1 B1 F3A 122(3)
F4A B1 F3A 107(3)
F1 B1 F3 120(2)
F4A B1 F3 119(2)
F3A B1 F3 22(2)
F1 B1 F2 103(2)
F4A B1 F2 54(3)
F3A B1 F2 133(2)
F3 B1 F2 122(2)
F1 B1 F2A 96(2)
F4A B1 F2A 107(3)
F3A B1 F2A 101.1(19)
F3 B1 F2A 80.1(17)
F2 B1 F2A 57.1(12)
F1 B1 F4 105(2)
F4A B1 F4 46(3)
F3A B1 F4 83.3(17)
F3 B1 F4 104.3(17)
F2 B1 F4 100(2)
F2A B1 F4 152.1(19)
F1 B1 F1A 13(3)
F4A B1 F1A 123(2)
F3A B1 F1A 111(2)
F3 B1 F1A 112(2)
F2 B1 F1A 115.4(17)
F2A B1 F1A 105.3(16)
F4 B1 F1A 98.6(13)

loop_
_geom_bond_atom_site_label_1
_geom_bond_atom_site_label_2
_geom_bond_distance
Fe1 C1 2.038(8)
Fe1 C6 2.071(6)
Fe1 C10 2.071(7)
Fe1 C5 2.074(6)
Fe1 C2 2.076(7)
Fe1 C7 2.097(7)
Fe1 C9 2.098(6)
Fe1 C4 2.099(7)
Fe1 C8 2.113(7)
Fe1 C3 2.117(6)
C1 C2 1.380(10)
C1 C5 1.387(10)
C2 C3 1.421(9)
C2 C02 1.518(10)
C3 C4 1.422(9)
C3 C03 1.491(9)
C4 C5 1.443(10)
C4 C04 1.470(10)
C5 C05 1.523(9)
C6 C10 1.417(9)
C6 C7 1.427(9)
C7 C8 1.398(9)
C7 C07 1.523(9)
C8 C9 1.409(9)
C8 C08 1.488(9)
C9 C10 1.424(9)
C9 C09 1.514(9)
C10 C010 1.500(9)
B1 F1 1.21(4)
B1 F4A 1.22(3)
B1 F3A 1.30(3)
B1 F3 1.30(2)
B1 F2 1.32(2)
B1 F2A 1.394(19)
B1 F4 1.42(2)
B1 F1A 1.43(3)
